data_7155930
loop_
_publ_author_name
'Kics\'ak, M\'at\'e'
'M\'andi, Attila'
'Varga, Szabolcs'
'Herczeg, Mih\'aly'
'Batta, Gyula'
'B\'enyei, Attila'
'Borb\'as, Anik\'o'
'Herczegh, P\'al'

_publ_section_title
;
 Tricyclanos: conformationally constrained nucleoside analogues with a new
 heterotricycle obtained from a d-ribofuranose unit.
;
_journal_issue 3
_journal_name_full 'Organic &amp; biomolecular chemistry'
_journal_page_first 393
_journal_page_last 401
_journal_paper_doi 10.1039/c7ob02296d
_journal_volume 16
_journal_year 2018
_chemical_absolute_configuration rmad
_chemical_formula_moiety 'C35  H33  N5  O7, C3 H8 O1'
_chemical_formula_sum 'C38 H41 N5 O8'
_chemical_formula_weight 695.75
_space_group_crystal_system orthorhombic
_space_group_IT_number 19
_space_group_name_Hall 'P 2ac 2ab'
_space_group_name_H-M_alt 'P 21 21 21'
_symmetry_space_group_name_Hall 'P 2ac 2ab'
_symmetry_space_group_name_H-M 'P 21 21 21'
_atom_sites_solution_hydrogens mixed
_audit_creation_date 2017-08-20T15:52:18-00:00
_audit_creation_method 'WinGX routine CIF_UPDATE'
_audit_update_record
;
2017-08-28 deposited with the CCDC.
2017-10-17 downloaded from the CCDC.
;
_cell_angle_alpha 90
_cell_angle_beta 90
_cell_angle_gamma 90
_cell_formula_units_Z 8
_cell_length_a 10.8476(3)
_cell_length_b 17.3220(4)
_cell_length_c 37.2345(9)
_cell_measurement_reflns_used 10049
_cell_measurement_temperature 293(2)
_cell_measurement_theta_max 76.946
_cell_measurement_theta_min 4.215
_cell_volume 6996.4(3)
_computing_molecular_graphics 'ORTEP-3 for Windows (Farrugia, 2012)'
_computing_publication_material 'WinGX publication routines (Farrugia, 2012)'
_computing_structure_refinement 'SHELXL-2016/4 (Sheldrick, 2016)'
_computing_structure_solution 'SHELXS-2013 (Sheldrick, 2008)'
_diffrn_ambient_temperature 293(2)
_diffrn_measured_fraction_theta_full 0.999
_diffrn_measured_fraction_theta_max 0.983
_diffrn_measurement_device_type 'Synergy, Dualflex, Pilatus 200K'
_diffrn_measurement_method '\w scans'
_diffrn_radiation_monochromator mirror
_diffrn_radiation_type CuK\a
_diffrn_radiation_wavelength 1.54184
_diffrn_reflns_av_R_equivalents 0.0563
_diffrn_reflns_Laue_measured_fraction_full 0.999
_diffrn_reflns_Laue_measured_fraction_max 0.983
_diffrn_reflns_limit_h_max 12
_diffrn_reflns_limit_h_min -13
_diffrn_reflns_limit_k_max 21
_diffrn_reflns_limit_k_min -21
_diffrn_reflns_limit_l_max 46
_diffrn_reflns_limit_l_min -35
_diffrn_reflns_number 43348
_diffrn_reflns_point_group_measured_fraction_full 1
_diffrn_reflns_point_group_measured_fraction_max 0.97
_diffrn_reflns_theta_full 67.684
_diffrn_reflns_theta_max 79.221
_diffrn_reflns_theta_min 4.245
_diffrn_source 'micro-focus sealed X-ray tube'
_diffrn_standards_number 0
_exptl_absorpt_coefficient_mu 0.771
_exptl_absorpt_correction_T_max 1
_exptl_absorpt_correction_T_min 0.62257
_exptl_absorpt_correction_type multi-scan
_exptl_absorpt_process_details
;
        CrysAlisPro 1.171.39.6a (Rigaku Oxford Diffraction, 2015)
        Empirical absorption correction using spherical harmonics,
 implemented in SCALE3 ABSPACK scaling algorithm.
;
_exptl_crystal_colour colourless
_exptl_crystal_density_diffrn 1.321
_exptl_crystal_density_method 'not measured'
_exptl_crystal_description prism
_exptl_crystal_F_000 2944
_exptl_crystal_size_max 0.112
_exptl_crystal_size_mid 0.029
_exptl_crystal_size_min 0.018
_refine_diff_density_max 0.643
_refine_diff_density_min -0.443
_refine_diff_density_rms 0.064
_refine_ls_abs_structure_details
;
 Flack x determined using 4034 quotients [(I+)-(I-)]/[(I+)+(I-)]
 (Parsons, Flack and Wagner, Acta Cryst. B69 (2013) 249-259).
;
_refine_ls_abs_structure_Flack 0.03(12)
_refine_ls_extinction_method none
_refine_ls_goodness_of_fit_ref 1.046
_refine_ls_hydrogen_treatment mixed
_refine_ls_matrix_type full
_refine_ls_number_constraints 0
_refine_ls_number_parameters 933
_refine_ls_number_reflns 14689
_refine_ls_number_restraints 8
_refine_ls_restrained_S_all 1.052
_refine_ls_R_factor_all 0.0862
_refine_ls_R_factor_gt 0.0669
_refine_ls_shift/su_max 0.067
_refine_ls_shift/su_mean 0.001
_refine_ls_structure_factor_coef Fsqd
_refine_ls_weighting_details 'w=1/[\s^2^(Fo^2^)+(0.0997P)^2^+2.3782P] where P=(Fo^2^+2Fc^2^)/3'
_refine_ls_weighting_scheme calc
_refine_ls_wR_factor_ref 0.1861
_reflns_number_gt 11384
_reflns_number_total 14689
_reflns_threshold_expression 'I > 2\s(I)'
_cod_data_source_file c7ob02296d2.cif
_cod_data_source_block 18b
_cod_depositor_comments
;

2018-02-16
Z value and formula fixed to values more according to usual
chemical conventions.                 miguel

 Adding full bibliography for 7155930.cif.
;
_cod_original_formula_moiety '2(C35  H33  N5  O7), 2(C3 H8 O1)'
_cod_original_formula_sum 'C76 H82 N10 O16'
_cod_original_formula_units_Z 4
_cod_original_formula_weight 1391.51
_cod_database_code 7155930
_publcif_datablock.id {4e2d3392-8d40-4e69-b307-088a64c6c2a0}

_shelx_space_group_comment
;
The symmetry employed for this shelxl refinement is uniquely defined
by the following loop, which should always be used as a source of
symmetry information in preference to the above space-group names.
They are only intended as comments.
;
_publcif_funding_html
;
;

loop_
_space_group_symop_operation_xyz
'x, y, z'
'-x+1/2, -y, z+1/2'
'-x, y+1/2, -z+1/2'
'x+1/2, -y+1/2, -z'

loop_
_atom_site_label
_atom_site_fract_x
_atom_site_fract_y
_atom_site_fract_z
_atom_site_U_iso_or_equiv
_atom_site_adp_type
_atom_site_calc_flag
_atom_site_occupancy
_atom_site_type_symbol
C1 0.6171(4) 0.7091(3) 0.57315(12) 0.0381(9) Uani d 1 C
H1 0.528678 0.720615 0.57385 0.046 Uiso calc 1 H
C2 0.6610(4) 0.6848(3) 0.61012(13) 0.0398(10) Uani d 1 C
H2 0.749994 0.675205 0.609299 0.048 Uiso calc 1 H
C4 0.4899(5) 0.6438(3) 0.63972(15) 0.0516(12) Uani d 1 C
H4A 0.461996 0.60658 0.657408 0.062 Uiso calc 1 H
H4B 0.424986 0.651724 0.622186 0.062 Uiso calc 1 H
C5 0.5258(5) 0.7197(3) 0.65758(13) 0.0429(10) Uani d 1 C
C6 0.4324(5) 0.7842(3) 0.65166(14) 0.0481(11) Uani d 1 C
H6A 0.349715 0.763466 0.649515 0.058 Uiso calc 1 H
H6B 0.434275 0.820754 0.671402 0.058 Uiso calc 1 H
C8 0.6017(4) 0.8205(3) 0.62179(13) 0.0393(10) Uani d 1 C
H8 0.625569 0.860491 0.639068 0.047 Uiso calc 1 H
C9 0.6569(5) 0.8413(3) 0.58527(13) 0.0399(10) Uani d 1 C
H9 0.597818 0.874149 0.572516 0.048 Uiso calc 1 H
C12 0.7761(4) 0.8861(3) 0.58949(13) 0.0400(10) Uani d 1 C
H12A 0.817739 0.890927 0.566543 0.048 Uiso calc 1 H
H12B 0.759833 0.937346 0.598809 0.048 Uiso calc 1 H
C13 0.5654(5) 0.7101(4) 0.69632(14) 0.0520(12) Uani d 1 C
H13A 0.629265 0.671105 0.698064 0.062 Uiso calc 1 H
H13B 0.59806 0.758381 0.705457 0.062 Uiso calc 1 H
C15 0.7516(4) 0.6152(3) 0.53800(13) 0.0378(9) Uani d 1 C
H15 0.827682 0.633309 0.545839 0.045 Uiso calc 1 H
C17 0.6119(4) 0.5490(2) 0.51213(12) 0.0328(8) Uani d 1 C
C18 0.5418(4) 0.4923(2) 0.49339(12) 0.0365(9) Uani d 1 C
C21 0.3662(4) 0.5701(3) 0.51302(13) 0.0395(10) Uani d 1 C
H21 0.281004 0.575633 0.51209 0.047 Uiso calc 1 H
C23 0.5516(4) 0.6060(2) 0.53056(11) 0.0330(8) Uani d 1 C
C25 0.9753(4) 0.8667(3) 0.61901(13) 0.0419(10) Uani d 1 C
C26 0.9791(4) 0.9540(3) 0.62481(13) 0.0430(10) Uani d 1 C
C27 1.0293(5) 1.0059(3) 0.60067(14) 0.0472(11) Uani d 1 C
H27 1.066602 0.987679 0.579831 0.057 Uiso calc 1 H
C28 1.0248(5) 1.0844(3) 0.60709(17) 0.0536(13) Uani d 1 C
H28 1.061714 1.118196 0.590911 0.064 Uiso calc 1 H
C29 0.9672(5) 1.1133(3) 0.63679(18) 0.0573(14) Uani d 1 C
H29 0.962572 1.166299 0.640571 0.069 Uiso calc 1 H
C30 0.9152(6) 1.0618(4) 0.66140(19) 0.0660(16) Uani d 1 C
H30 0.876925 1.080594 0.681971 0.079 Uiso calc 1 H
C31 0.9203(6) 0.9840(4) 0.65541(17) 0.0586(14) Uani d 1 C
H31 0.884205 0.950432 0.671821 0.07 Uiso calc 1 H
C32 1.0156(5) 0.8240(3) 0.65326(12) 0.0450(11) Uani d 1 C
C33 0.9486(7) 0.7620(3) 0.66614(15) 0.0583(15) Uani d 1 C
H33 0.877082 0.746589 0.654401 0.07 Uiso calc 1 H
C34 0.9879(8) 0.7227(4) 0.69657(17) 0.074(2) Uani d 1 C
H34 0.941428 0.681789 0.705373 0.088 Uiso calc 1 H
C35 1.0941(8) 0.7435(5) 0.71372(16) 0.075(2) Uani d 1 C
H35 1.121859 0.7154 0.733395 0.09 Uiso calc 1 H
C36 1.1594(6) 0.8060(6) 0.70181(15) 0.077(2) Uani d 1 C
H36 1.230157 0.821254 0.714007 0.093 Uiso calc 1 H
C37 1.1215(5) 0.8469(5) 0.67181(15) 0.0633(16) Uani d 1 C
H37 1.166403 0.889455 0.664026 0.076 Uiso calc 1 H
C38 1.0543(5) 0.8373(3) 0.58750(13) 0.0423(10) Uani d 1 C
C39 1.1800(5) 0.8523(3) 0.58562(14) 0.0485(12) Uani d 1 C
H39 1.216308 0.883851 0.602844 0.058 Uiso calc 1 H
C40 1.2528(5) 0.8210(4) 0.55842(14) 0.0539(13) Uani d 1 C
H40 1.336666 0.832048 0.557504 0.065 Uiso calc 1 H
C41 1.2001(6) 0.7731(4) 0.53265(14) 0.0547(14) Uani d 1 C
H41 1.248652 0.751217 0.514745 0.066 Uiso calc 1 H
C42 1.0752(6) 0.7583(3) 0.53388(14) 0.0516(13) Uani d 1 C
H42 1.039106 0.727134 0.516475 0.062 Uiso calc 1 H
C43 1.0027(5) 0.7901(3) 0.56121(13) 0.0455(11) Uani d 1 C
H43 0.918696 0.779455 0.56185 0.055 Uiso calc 1 H
C45 0.4743(7) 0.6831(5) 0.75143(18) 0.0685(17) Uani d 1 C
C47 0.3600(8) 0.6484(6) 0.7692(2) 0.093(3) Uani d 1 C
H47A 0.382324 0.626716 0.792068 0.139 Uiso calc 1 H
H47B 0.326741 0.608596 0.754129 0.139 Uiso calc 1 H
H47C 0.299291 0.68798 0.772698 0.139 Uiso calc 1 H
C51 0.1348(4) 0.2380(3) 0.41857(13) 0.0414(10) Uani d 1 C
H51 0.049052 0.221454 0.421661 0.05 Uiso calc 1 H
C52 0.1708(4) 0.2306(3) 0.37937(13) 0.0403(10) Uani d 1 C
H52 0.256846 0.24664 0.376449 0.048 Uiso calc 1 H
C54 -0.0122(5) 0.2302(3) 0.35091(17) 0.0572(14) Uani d 1 C
H54A -0.054631 0.2468 0.329308 0.069 Uiso calc 1 H
H54B -0.068415 0.234028 0.371103 0.069 Uiso calc 1 H
C55 0.0365(5) 0.1479(3) 0.34683(16) 0.0508(12) Uani d 1 C
C56 -0.0365(5) 0.0874(3) 0.36758(18) 0.0579(14) Uani d 1 C
H56A -0.123144 0.101021 0.368402 0.07 Uiso calc 1 H
H56B -0.028203 0.03708 0.356402 0.07 Uiso calc 1 H
C58 0.1450(5) 0.0929(3) 0.39503(15) 0.0454(11) Uani d 1 C
H58 0.173989 0.043141 0.385794 0.054 Uiso calc 1 H
C59 0.2135(5) 0.1105(3) 0.42932(15) 0.0466(12) Uani d 1 C
H59 0.17263 0.081794 0.448615 0.056 Uiso calc 1 H
C62 0.3467(5) 0.0838(3) 0.42830(15) 0.0466(11) Uani d 1 C
H62A 0.387769 0.095872 0.450748 0.056 Uiso calc 1 H
H62B 0.350899 0.028471 0.424429 0.056 Uiso calc 1 H
C63 0.0565(6) 0.1274(4) 0.30827(18) 0.0625(15) Uani d 1 C
H63A 0.099997 0.168329 0.295824 0.075 Uiso calc 1 H
H63B 0.103553 0.079981 0.306141 0.075 Uiso calc 1 H
C65 0.2569(4) 0.3565(3) 0.43727(14) 0.0412(10) Uani d 1 C
H65 0.333995 0.338384 0.430305 0.049 Uiso calc 1 H
C67 0.1133(4) 0.4275(3) 0.45839(12) 0.0353(9) Uani d 1 C
C68 0.0424(4) 0.4859(3) 0.47523(12) 0.0375(9) Uani d 1 C
C71 -0.1290(4) 0.3980(3) 0.46150(14) 0.0440(11) Uani d 1 C
H71 -0.213734 0.390345 0.463003 0.053 Uiso calc 1 H
C73 0.0577(4) 0.3618(3) 0.44563(12) 0.0358(9) Uani d 1 C
C75 0.5351(4) 0.1185(3) 0.39434(13) 0.0389(9) Uani d 1 C
C76 0.6034(4) 0.1532(3) 0.42648(13) 0.0397(10) Uani d 1 C
C77 0.5505(5) 0.2127(3) 0.44620(15) 0.0492(12) Uani d 1 C
H77 0.471087 0.229069 0.44062 0.059 Uiso calc 1 H
C78 0.6141(6) 0.2482(3) 0.47417(16) 0.0558(14) Uani d 1 C
H78 0.576788 0.287321 0.487421 0.067 Uiso calc 1 H
C79 0.7333(6) 0.2250(3) 0.48214(15) 0.0546(13) Uani d 1 C
H79 0.777141 0.249183 0.500429 0.066 Uiso calc 1 H
C80 0.7863(5) 0.1662(3) 0.46293(14) 0.0503(12) Uani d 1 C
H80 0.866187 0.150433 0.468326 0.06 Uiso calc 1 H
C81 0.7220(5) 0.1299(3) 0.43552(13) 0.0435(10) Uani d 1 C
H81 0.75863 0.089496 0.423024 0.052 Uiso calc 1 H
C82 0.5751(5) 0.0346(3) 0.38784(15) 0.0474(11) Uani d 1 C
C83 0.5780(5) -0.0177(3) 0.4161(2) 0.0609(15) Uani d 1 C
H83 0.556188 -0.000951 0.439011 0.073 Uiso calc 1 H
C84 0.6118(6) -0.0926(4) 0.4114(3) 0.083(3) Uani d 1 C
H84 0.612955 -0.126207 0.430913 0.099 Uiso calc 1 H
C85 0.6445(7) -0.1190(4) 0.3776(3) 0.095(3) Uani d 1 C
H85 0.666077 -0.170402 0.374013 0.113 Uiso calc 1 H
C86 0.6444(8) -0.0680(4) 0.3495(3) 0.086(3) Uani d 1 C
H86 0.66777 -0.084917 0.326748 0.104 Uiso calc 1 H
C87 0.6102(6) 0.0081(4) 0.35433(18) 0.0607(15) Uani d 1 C
H87 0.610696 0.041803 0.334893 0.073 Uiso calc 1 H
C88 0.5534(4) 0.1683(3) 0.36085(12) 0.0388(9) Uani d 1 C
C89 0.6568(5) 0.2128(3) 0.35518(15) 0.0489(12) Uani d 1 C
H89 0.716204 0.216305 0.373128 0.059 Uiso calc 1 H
C90 0.6741(5) 0.2525(4) 0.32337(16) 0.0562(14) Uani d 1 C
H90 0.745589 0.281113 0.319842 0.067 Uiso calc 1 H
C91 0.5850(6) 0.2497(4) 0.29673(15) 0.0583(14) Uani d 1 C
H91 0.596382 0.276154 0.275243 0.07 Uiso calc 1 H
C92 0.4794(6) 0.2073(4) 0.30246(15) 0.0593(14) Uani d 1 C
H92 0.418609 0.205729 0.28486 0.071 Uiso calc 1 H
C93 0.4629(5) 0.1669(3) 0.33417(14) 0.0516(12) Uani d 1 C
H93 0.390988 0.138741 0.337754 0.062 Uiso calc 1 H
C95 -0.0800(8) 0.1083(6) 0.2597(2) 0.089(2) Uani d 1 C
C97 -0.2104(9) 0.0980(7) 0.2476(3) 0.106(3) Uani d 1 C
H97A -0.214273 0.101492 0.221907 0.16 Uiso calc 1 H
H97B -0.261059 0.137494 0.25805 0.16 Uiso calc 1 H
H97C -0.23972 0.048206 0.255121 0.16 Uiso calc 1 H
C100 0.3031(10) -0.0254(10) 0.2720(3) 0.132(5) Uani d 1 C
H100 0.269574 0.027129 0.271644 0.158 Uiso calc 1 H
C101 0.3085(7) -0.0331(5) 0.3108(2) 0.083(2) Uani d 1 C
H10A 0.326745 0.016161 0.321363 0.124 Uiso calc 1 H
H10B 0.371876 -0.069338 0.317156 0.124 Uiso calc 1 H
H10C 0.23052 -0.051256 0.319597 0.124 Uiso calc 1 H
C102 0.4233(17) -0.0062(10) 0.2539(4) 0.167(7) Uani d 1 C
H10D 0.408216 0.007673 0.22935 0.251 Uiso calc 1 H
H10E 0.476716 -0.050397 0.254739 0.251 Uiso calc 1 H
H10F 0.461693 0.036213 0.266142 0.251 Uiso calc 1 H
C110 0.0793(10) -0.0338(9) 0.1643(3) 0.127(4) Uani d 1 C
H110 0.062412 -0.08413 0.175183 0.153 Uiso calc 1 H
C111 0.1804(10) -0.0577(7) 0.1433(3) 0.119(4) Uani d 1 C
H11A 0.191562 -0.022429 0.123666 0.178 Uiso calc 1 H
H11B 0.164994 -0.108534 0.134065 0.178 Uiso calc 1 H
H11C 0.253423 -0.058407 0.157837 0.178 Uiso calc 1 H
C112 -0.0425(9) -0.0244(5) 0.1466(3) 0.093(3) Uani d 1 C
H11D -0.0806 -0.074097 0.14382 0.139 Uiso calc 1 H
H11E -0.031541 -0.001118 0.123432 0.139 Uiso calc 1 H
H11F -0.094168 0.007953 0.161141 0.139 Uiso calc 1 H
N11 0.6355(4) 0.7454(2) 0.63667(10) 0.0388(8) Uani d 1 N
N14 0.6409(3) 0.6492(2) 0.54716(10) 0.0350(8) Uani d 1 N
N16 0.7384(3) 0.5551(2) 0.51718(10) 0.0362(8) Uani d 1 N
N20 0.4166(4) 0.5107(2) 0.49442(11) 0.0402(8) Uani d 1 N
N22 0.4279(3) 0.6204(2) 0.53218(11) 0.0405(8) Uani d 1 N
N61 0.1566(4) 0.1507(2) 0.36635(12) 0.0422(9) Uani d 1 N
N64 0.1489(3) 0.3158(2) 0.43205(10) 0.0372(8) Uani d 1 N
N66 0.2396(3) 0.4226(2) 0.45294(11) 0.0402(8) Uani d 1 N
N70 -0.0833(4) 0.4650(2) 0.47554(11) 0.0393(8) Uani d 1 N
N72 -0.0643(3) 0.3439(2) 0.44620(12) 0.0426(9) Uani d 1 N
O3 0.6009(4) 0.61820(19) 0.62272(10) 0.0492(8) Uani d 1 O
O7 0.4699(3) 0.8203(2) 0.61892(9) 0.0448(7) Uani d 1 O
O10 0.6831(3) 0.77522(19) 0.56300(9) 0.0430(7) Uani d 1 O
O19 0.5793(3) 0.4336(2) 0.47841(10) 0.0474(8) Uani d 1 O
O24 0.8496(3) 0.84322(18) 0.61403(9) 0.0393(7) Uani d 1 O
O44 0.4598(4) 0.6873(3) 0.71686(10) 0.0619(10) Uani d 1 O
O46 0.5663(5) 0.7052(4) 0.76684(14) 0.0967(19) Uani d 1 O
O53 0.0961(3) 0.2755(2) 0.35694(10) 0.0486(8) Uani d 1 O
O57 0.0146(3) 0.0869(2) 0.40245(12) 0.0543(9) Uani d 1 O
O60 0.2125(3) 0.1907(2) 0.43942(10) 0.0472(8) Uani d 1 O
O69 0.0760(3) 0.54701(19) 0.48865(10) 0.0470(8) Uani d 1 O
O74 0.4031(3) 0.1236(2) 0.39952(9) 0.0427(7) Uani d 1 O
O94 -0.0688(4) 0.1174(3) 0.29353(13) 0.0733(13) Uani d 1 O
O96 0.0063(7) 0.1121(5) 0.23867(16) 0.114(2) Uani d 1 O
O101 0.209(2) -0.0578(12) 0.2612(4) 0.324(9) Uani d 1 O
O111 0.0943(19) 0.0038(13) 0.1941(4) 0.324(9) Uani d 1 O
H101 0.155(5) -0.037(3) 0.2458(18) 0.389 Uiso d 1 H
H111 0.162(4) 0.033(4) 0.1965(17) 0.389 Uiso d 1 H
H20 0.38(3) 0.483(15) 0.478(6) 0.389 Uiso d 1 H
H70 -0.14(2) 0.489(16) 0.488(7) 0.389 Uiso d 1 H

loop_
_atom_site_aniso_label
_atom_site_aniso_U_11
_atom_site_aniso_U_22
_atom_site_aniso_U_33
_atom_site_aniso_U_12
_atom_site_aniso_U_13
_atom_site_aniso_U_23
C1 0.034(2) 0.036(2) 0.044(2) 0.0011(17) -0.0007(18) -0.0066(18)
C2 0.036(2) 0.039(2) 0.045(2) -0.0001(19) -0.0023(19) -0.0024(19)
C4 0.050(3) 0.052(3) 0.053(3) -0.008(2) 0.005(2) -0.004(2)
C5 0.038(2) 0.045(3) 0.046(2) -0.002(2) 0.005(2) -0.003(2)
C6 0.035(2) 0.058(3) 0.051(3) 0.002(2) 0.003(2) -0.003(2)
C8 0.032(2) 0.041(2) 0.044(2) 0.0025(18) -0.0030(18) -0.0084(19)
C9 0.040(2) 0.035(2) 0.045(2) 0.0030(19) -0.0075(19) -0.0023(19)
C12 0.040(2) 0.032(2) 0.048(3) 0.0023(18) -0.0027(19) -0.0005(19)
C13 0.046(3) 0.064(3) 0.046(3) -0.003(2) 0.007(2) -0.001(2)
C15 0.030(2) 0.039(2) 0.044(2) 0.0029(18) -0.0060(18) -0.0024(19)
C17 0.030(2) 0.030(2) 0.039(2) 0.0010(16) -0.0021(16) -0.0014(17)
C18 0.039(2) 0.029(2) 0.041(2) 0.0038(17) -0.0045(18) -0.0017(17)
C21 0.030(2) 0.040(2) 0.049(3) -0.0011(17) 0.0020(18) -0.0058(19)
C23 0.0273(19) 0.034(2) 0.038(2) 0.0000(16) -0.0009(16) -0.0012(16)
C25 0.033(2) 0.049(3) 0.043(2) 0.0003(19) -0.0005(19) -0.005(2)
C26 0.035(2) 0.049(3) 0.045(2) -0.001(2) -0.0027(19) -0.008(2)
C27 0.043(3) 0.050(3) 0.048(3) -0.001(2) -0.012(2) 0.001(2)
C28 0.045(3) 0.047(3) 0.069(3) 0.000(2) -0.013(2) 0.000(2)
C29 0.045(3) 0.049(3) 0.078(4) 0.001(2) -0.016(3) -0.013(3)
C30 0.056(3) 0.061(4) 0.080(4) 0.005(3) 0.004(3) -0.026(3)
C31 0.054(3) 0.056(3) 0.065(3) -0.005(3) 0.015(3) -0.012(3)
C32 0.043(3) 0.056(3) 0.037(2) 0.010(2) -0.0001(19) -0.008(2)
C33 0.078(4) 0.048(3) 0.049(3) -0.002(3) -0.011(3) 0.001(2)
C34 0.109(6) 0.062(4) 0.051(3) 0.012(4) -0.017(4) 0.004(3)
C35 0.095(5) 0.092(5) 0.038(3) 0.039(4) -0.003(3) 0.000(3)
C36 0.052(3) 0.142(7) 0.037(3) 0.023(4) -0.001(2) -0.007(4)
C37 0.042(3) 0.105(5) 0.043(3) 0.002(3) -0.001(2) 0.001(3)
C38 0.040(2) 0.044(2) 0.043(2) 0.0070(19) -0.0029(19) 0.0005(19)
C39 0.039(2) 0.064(3) 0.043(3) 0.010(2) -0.001(2) -0.001(2)
C40 0.042(3) 0.073(4) 0.047(3) 0.017(3) 0.002(2) 0.009(3)
C41 0.063(3) 0.060(3) 0.041(3) 0.026(3) 0.009(2) 0.006(2)
C42 0.069(4) 0.045(3) 0.041(2) 0.012(3) 0.004(2) 0.000(2)
C43 0.050(3) 0.042(3) 0.045(2) 0.005(2) 0.002(2) -0.001(2)
C45 0.060(4) 0.085(5) 0.060(3) 0.007(3) 0.004(3) 0.012(3)
C47 0.081(5) 0.133(7) 0.064(4) 0.005(5) 0.015(4) 0.034(5)
C51 0.031(2) 0.040(2) 0.053(3) -0.0039(18) 0.0076(19) -0.006(2)
C52 0.030(2) 0.042(2) 0.049(3) 0.0007(18) -0.0002(19) 0.000(2)
C54 0.041(3) 0.059(3) 0.071(3) 0.007(2) -0.013(3) -0.019(3)
C55 0.037(2) 0.047(3) 0.069(3) 0.000(2) -0.004(2) -0.015(2)
C56 0.043(3) 0.049(3) 0.082(4) -0.006(2) 0.008(3) -0.018(3)
C58 0.038(2) 0.034(2) 0.064(3) -0.0013(19) 0.012(2) -0.005(2)
C59 0.044(3) 0.041(3) 0.055(3) 0.003(2) 0.016(2) 0.004(2)
C62 0.043(3) 0.043(3) 0.054(3) 0.001(2) 0.008(2) 0.009(2)
C63 0.053(3) 0.064(4) 0.071(4) 0.006(3) -0.003(3) -0.017(3)
C65 0.029(2) 0.042(2) 0.053(3) -0.0048(18) 0.0076(19) -0.003(2)
C67 0.029(2) 0.036(2) 0.041(2) -0.0024(16) 0.0020(16) -0.0020(17)
C68 0.035(2) 0.035(2) 0.042(2) -0.0036(17) 0.0010(18) 0.0013(18)
C71 0.027(2) 0.047(3) 0.058(3) -0.0008(18) 0.0028(19) -0.006(2)
C73 0.027(2) 0.038(2) 0.043(2) -0.0013(16) 0.0050(16) -0.0038(18)
C75 0.030(2) 0.040(2) 0.048(2) 0.0021(18) 0.0035(18) 0.0023(19)
C76 0.042(2) 0.033(2) 0.043(2) 0.0022(18) 0.0040(19) 0.0062(18)
C77 0.053(3) 0.036(2) 0.059(3) 0.006(2) 0.002(2) 0.001(2)
C78 0.072(4) 0.040(3) 0.054(3) -0.002(3) 0.011(3) -0.005(2)
C79 0.070(4) 0.049(3) 0.045(3) -0.013(3) -0.004(3) 0.002(2)
C80 0.051(3) 0.058(3) 0.042(3) -0.005(2) -0.004(2) 0.004(2)
C81 0.045(3) 0.045(3) 0.041(2) 0.002(2) 0.000(2) 0.001(2)
C82 0.039(2) 0.036(2) 0.067(3) -0.001(2) -0.008(2) -0.001(2)
C83 0.045(3) 0.038(3) 0.100(5) 0.002(2) -0.010(3) 0.018(3)
C84 0.048(3) 0.043(3) 0.156(8) -0.004(3) -0.021(4) 0.019(4)
C85 0.060(4) 0.035(3) 0.189(10) 0.007(3) -0.031(5) -0.016(5)
C86 0.075(5) 0.058(4) 0.126(7) 0.019(3) -0.021(4) -0.045(4)
C87 0.057(3) 0.051(3) 0.074(4) 0.005(3) -0.011(3) -0.017(3)
C88 0.036(2) 0.040(2) 0.041(2) 0.0055(18) 0.0058(18) -0.0008(18)
C89 0.038(2) 0.058(3) 0.052(3) 0.005(2) 0.002(2) 0.011(2)
C90 0.039(3) 0.067(4) 0.063(3) 0.001(2) 0.012(2) 0.020(3)
C91 0.057(3) 0.070(4) 0.047(3) 0.002(3) 0.010(2) 0.015(3)
C92 0.059(3) 0.074(4) 0.045(3) -0.006(3) -0.007(3) 0.004(3)
C93 0.048(3) 0.060(3) 0.046(3) -0.003(2) -0.003(2) 0.001(2)
C95 0.075(5) 0.114(7) 0.077(5) 0.008(5) 0.003(4) -0.042(5)
C97 0.088(6) 0.142(9) 0.089(6) -0.019(6) -0.028(5) -0.031(6)
C100 0.077(6) 0.216(15) 0.103(8) 0.040(8) -0.020(6) -0.019(8)
C101 0.058(4) 0.082(5) 0.109(6) -0.008(4) 0.001(4) -0.013(4)
C102 0.205(18) 0.162(13) 0.136(11) 0.025(12) 0.066(11) 0.038(10)
C110 0.093(7) 0.215(13) 0.074(5) 0.014(8) -0.006(5) -0.048(7)
C111 0.092(7) 0.135(9) 0.130(8) 0.003(6) 0.024(6) 0.014(7)
C112 0.088(6) 0.071(5) 0.120(7) 0.011(4) -0.003(5) 0.023(5)
N11 0.0368(19) 0.040(2) 0.0394(19) 0.0000(16) -0.0011(16) -0.0033(16)
N14 0.0311(18) 0.0335(18) 0.0403(18) 0.0017(14) -0.0029(15) -0.0070(15)
N16 0.0281(17) 0.0368(19) 0.044(2) 0.0013(14) -0.0018(15) -0.0023(16)
N20 0.0314(18) 0.042(2) 0.047(2) -0.0035(16) -0.0025(16) -0.0068(16)
N22 0.0287(18) 0.043(2) 0.050(2) 0.0015(16) 0.0022(16) -0.0080(17)
N61 0.0321(19) 0.038(2) 0.057(2) 0.0024(16) 0.0035(17) -0.0040(17)
N64 0.0287(17) 0.0361(19) 0.047(2) -0.0036(15) 0.0066(15) -0.0059(16)
N66 0.0272(18) 0.041(2) 0.052(2) -0.0053(15) 0.0046(16) -0.0032(17)
N70 0.0311(18) 0.040(2) 0.047(2) -0.0011(16) 0.0031(15) -0.0057(16)
N72 0.0257(17) 0.043(2) 0.060(2) -0.0027(15) 0.0040(16) -0.0108(18)
O3 0.059(2) 0.0371(17) 0.0512(19) 0.0012(16) 0.0048(16) -0.0008(15)
O7 0.0348(16) 0.0489(19) 0.0506(18) 0.0045(14) -0.0005(14) -0.0029(15)
O10 0.0490(19) 0.0363(17) 0.0436(17) -0.0044(14) 0.0006(14) -0.0063(14)
O19 0.0419(18) 0.0412(18) 0.059(2) 0.0047(14) -0.0052(15) -0.0125(15)
O24 0.0355(16) 0.0390(16) 0.0432(17) -0.0013(13) -0.0039(13) -0.0001(13)
O44 0.051(2) 0.085(3) 0.050(2) -0.008(2) 0.0039(17) 0.015(2)
O46 0.074(4) 0.159(6) 0.057(3) -0.013(4) -0.002(2) 0.012(3)
O53 0.0446(19) 0.0416(18) 0.060(2) 0.0029(15) -0.0097(16) -0.0038(15)
O57 0.0379(19) 0.0448(19) 0.080(3) -0.0095(15) 0.0169(18) -0.0075(18)
O60 0.053(2) 0.0393(18) 0.0495(19) 0.0056(15) 0.0046(15) -0.0006(15)
O69 0.0406(18) 0.0387(17) 0.062(2) -0.0025(14) 0.0004(16) -0.0113(15)
O74 0.0300(15) 0.0490(18) 0.0490(18) 0.0022(14) 0.0060(13) 0.0131(14)
O94 0.058(3) 0.084(3) 0.078(3) 0.007(2) -0.013(2) -0.031(2)
O96 0.118(5) 0.147(6) 0.078(4) 0.028(5) 0.004(4) -0.028(4)
O101 0.40(2) 0.400(18) 0.170(8) -0.204(16) -0.109(10) -0.009(10)
O111 0.40(2) 0.400(18) 0.170(8) -0.204(16) -0.109(10) -0.009(10)

loop_
_atom_type_symbol
_atom_type_description
_atom_type_scat_dispersion_real
_atom_type_scat_dispersion_imag
_atom_type_scat_source
C C 0.0181 0.0091 'International Tables Vol C Tables 4.2.6.8 and 6.1.1.4'
H H 0 0 'International Tables Vol C Tables 4.2.6.8 and 6.1.1.4'
N N 0.0311 0.018 'International Tables Vol C Tables 4.2.6.8 and 6.1.1.4'
O O 0.0492 0.0322 'International Tables Vol C Tables 4.2.6.8 and 6.1.1.4'

loop_
_geom_angle_atom_site_label_1
_geom_angle_atom_site_label_2
_geom_angle_atom_site_label_3
_geom_angle
O10 C1 N14 108.4(4)
O10 C1 C2 108.1(4)
N14 C1 C2 110.7(4)
O10 C1 H1 109.9
N14 C1 H1 109.9
C2 C1 H1 109.9
O3 C2 N11 105.9(4)
O3 C2 C1 112.6(4)
N11 C2 C1 110.7(4)
O3 C2 H2 109.2
N11 C2 H2 109.2
C1 C2 H2 109.2
O3 C4 C5 104.2(4)
O3 C4 H4A 110.9
C5 C4 H4A 110.9
O3 C4 H4B 110.9
C5 C4 H4B 110.9
H4A C4 H4B 108.9
N11 C5 C13 107.7(4)
N11 C5 C6 103.7(4)
C13 C5 C6 114.0(4)
N11 C5 C4 103.5(4)
C13 C5 C4 113.1(5)
C6 C5 C4 113.5(4)
O7 C6 C5 104.8(4)
O7 C6 H6A 110.8
C5 C6 H6A 110.8
O7 C6 H6B 110.8
C5 C6 H6B 110.8
H6A C6 H6B 108.9
O7 C8 N11 106.0(4)
O7 C8 C9 109.0(4)
N11 C8 C9 116.7(4)
O7 C8 H8 108.3
N11 C8 H8 108.3
C9 C8 H8 108.3
O10 C9 C12 107.3(4)
O10 C9 C8 113.7(4)
C12 C9 C8 111.3(4)
O10 C9 H9 108.1
C12 C9 H9 108.1
C8 C9 H9 108.1
O24 C12 C9 106.1(4)
O24 C12 H12A 110.5
C9 C12 H12A 110.5
O24 C12 H12B 110.5
C9 C12 H12B 110.5
H12A C12 H12B 108.7
O44 C13 C5 108.2(4)
O44 C13 H13A 110.1
C5 C13 H13A 110.1
O44 C13 H13B 110.1
C5 C13 H13B 110.1
H13A C13 H13B 108.4
N16 C15 N14 113.1(4)
N16 C15 H15 123.5
N14 C15 H15 123.5
C23 C17 N16 110.5(4)
C23 C17 C18 119.2(4)
N16 C17 C18 130.2(4)
O19 C18 N20 121.5(4)
O19 C18 C17 128.0(4)
N20 C18 C17 110.4(4)
N22 C21 N20 125.3(4)
N22 C21 H21 117.4
N20 C21 H21 117.4
N22 C23 C17 128.6(4)
N22 C23 N14 125.0(4)
C17 C23 N14 106.4(4)
O24 C25 C26 109.0(4)
O24 C25 C32 103.9(4)
C26 C25 C32 110.6(4)
O24 C25 C38 109.7(4)
C26 C25 C38 114.8(4)
C32 C25 C38 108.3(4)
C27 C26 C31 117.7(5)
C27 C26 C25 124.2(4)
C31 C26 C25 117.9(5)
C28 C27 C26 120.9(5)
C28 C27 H27 119.6
C26 C27 H27 119.6
C29 C28 C27 121.1(6)
C29 C28 H28 119.4
C27 C28 H28 119.4
C28 C29 C30 118.8(5)
C28 C29 H29 120.6
C30 C29 H29 120.6
C31 C30 C29 120.4(6)
C31 C30 H30 119.8
C29 C30 H30 119.8
C30 C31 C26 121.0(6)
C30 C31 H31 119.5
C26 C31 H31 119.5
C33 C32 C37 118.8(5)
C33 C32 C25 120.8(5)
C37 C32 C25 120.4(5)
C32 C33 C34 120.1(6)
C32 C33 H33 119.9
C34 C33 H33 119.9
C35 C34 C33 120.7(8)
C35 C34 H34 119.6
C33 C34 H34 119.6
C34 C35 C36 119.6(6)
C34 C35 H35 120.2
C36 C35 H35 120.2
C35 C36 C37 120.8(7)
C35 C36 H36 119.6
C37 C36 H36 119.6
C36 C37 C32 119.8(7)
C36 C37 H37 120.1
C32 C37 H37 120.1
C39 C38 C43 117.9(5)
C39 C38 C25 121.5(5)
C43 C38 C25 120.4(4)
C38 C39 C40 121.3(5)
C38 C39 H39 119.3
C40 C39 H39 119.3
C41 C40 C39 120.0(5)
C41 C40 H40 120
C39 C40 H40 120
C42 C41 C40 119.4(5)
C42 C41 H41 120.3
C40 C41 H41 120.3
C41 C42 C43 120.2(5)
C41 C42 H42 119.9
C43 C42 H42 119.9
C38 C43 C42 121.1(5)
C38 C43 H43 119.5
C42 C43 H43 119.5
O46 C45 O44 123.5(6)
O46 C45 C47 125.9(7)
O44 C45 C47 110.6(7)
C45 C47 H47A 109.5
C45 C47 H47B 109.5
H47A C47 H47B 109.5
C45 C47 H47C 109.5
H47A C47 H47C 109.5
H47B C47 H47C 109.5
O60 C51 N64 106.7(4)
O60 C51 C52 109.1(4)
N64 C51 C52 112.6(4)
O60 C51 H51 109.4
N64 C51 H51 109.4
C52 C51 H51 109.4
O53 C52 N61 105.4(4)
O53 C52 C51 112.3(4)
N61 C52 C51 111.6(4)
O53 C52 H52 109.2
N61 C52 H52 109.2
C51 C52 H52 109.2
O53 C54 C55 104.1(4)
O53 C54 H54A 110.9
C55 C54 H54A 110.9
O53 C54 H54B 110.9
C55 C54 H54B 110.9
H54A C54 H54B 109
N61 C55 C63 110.4(4)
N61 C55 C56 103.3(5)
C63 C55 C56 113.5(5)
N61 C55 C54 102.8(4)
C63 C55 C54 111.5(5)
C56 C55 C54 114.3(5)
O57 C56 C55 105.5(4)
O57 C56 H56A 110.6
C55 C56 H56A 110.6
O57 C56 H56B 110.6
C55 C56 H56B 110.6
H56A C56 H56B 108.8
O57 C58 N61 105.8(4)
O57 C58 C59 109.6(4)
N61 C58 C59 115.8(4)
O57 C58 H58 108.5
N61 C58 H58 108.5
C59 C58 H58 108.5
O60 C59 C58 114.4(4)
O60 C59 C62 107.9(4)
C58 C59 C62 112.7(4)
O60 C59 H59 107.1
C58 C59 H59 107.1
C62 C59 H59 107.1
O74 C62 C59 106.4(4)
O74 C62 H62A 110.4
C59 C62 H62A 110.4
O74 C62 H62B 110.5
C59 C62 H62B 110.4
H62A C62 H62B 108.6
O94 C63 C55 104.6(5)
O94 C63 H63A 110.8
C55 C63 H63A 110.8
O94 C63 H63B 110.8
C55 C63 H63B 110.8
H63A C63 H63B 108.9
N66 C65 N64 113.0(4)
N66 C65 H65 123.5
N64 C65 H65 123.5
C73 C67 N66 109.4(4)
C73 C67 C68 120.5(4)
N66 C67 C68 130.1(4)
O69 C68 N70 120.4(4)
O69 C68 C67 129.5(4)
N70 C68 C67 110.2(4)
N72 C71 N70 125.6(4)
N72 C71 H71 117.2
N70 C71 H71 117.2
N72 C73 N64 125.3(4)
N72 C73 C67 127.6(4)
N64 C73 C67 107.1(4)
O74 C75 C88 101.7(3)
O74 C75 C76 110.5(4)
C88 C75 C76 110.7(4)
O74 C75 C82 111.0(4)
C88 C75 C82 111.6(4)
C76 C75 C82 111.0(4)
C81 C76 C77 118.0(5)
C81 C76 C75 121.6(4)
C77 C76 C75 120.3(4)
C76 C77 C78 121.2(5)
C76 C77 H77 119.4
C78 C77 H77 119.4
C79 C78 C77 119.6(5)
C79 C78 H78 120.2
C77 C78 H78 120.2
C80 C79 C78 119.7(5)
C80 C79 H79 120.2
C78 C79 H79 120.2
C79 C80 C81 120.6(5)
C79 C80 H80 119.7
C81 C80 H80 119.7
C80 C81 C76 120.9(5)
C80 C81 H81 119.6
C76 C81 H81 119.6
C87 C82 C83 117.5(5)
C87 C82 C75 122.3(5)
C83 C82 C75 120.3(5)
C84 C83 C82 122.0(8)
C84 C83 H83 119
C82 C83 H83 119
C83 C84 C85 120.0(8)
C83 C84 H84 120
C85 C84 H84 120
C86 C85 C84 118.8(6)
C86 C85 H85 120.6
C84 C85 H85 120.6
C85 C86 C87 121.0(8)
C85 C86 H86 119.5
C87 C86 H86 119.5
C86 C87 C82 120.6(7)
C86 C87 H87 119.7
C82 C87 H87 119.7
C89 C88 C93 118.2(5)
C89 C88 C75 123.1(4)
C93 C88 C75 118.7(4)
C88 C89 C90 121.3(5)
C88 C89 H89 119.3
C90 C89 H89 119.3
C89 C90 C91 120.1(5)
C89 C90 H90 119.9
C91 C90 H90 119.9
C92 C91 C90 119.2(5)
C92 C91 H91 120.4
C90 C91 H91 120.4
C91 C92 C93 120.6(5)
C91 C92 H92 119.7
C93 C92 H92 119.7
C92 C93 C88 120.5(5)
C92 C93 H93 119.7
C88 C93 H93 119.7
O96 C95 O94 123.6(8)
O96 C95 C97 122.5(8)
O94 C95 C97 113.7(8)
C95 C97 H97A 109.5
C95 C97 H97B 109.5
H97A C97 H97B 109.5
C95 C97 H97C 109.5
H97A C97 H97C 109.5
H97B C97 H97C 109.5
O101 C100 C101 108.3(13)
O101 C100 C102 132.3(15)
C101 C100 C102 115.5(10)
O101 C100 H100 96.4
C101 C100 H100 96.4
C102 C100 H100 96.4
C100 C101 H10A 109.5
C100 C101 H10B 109.5
H10A C101 H10B 109.5
C100 C101 H10C 109.5
H10A C101 H10C 109.5
H10B C101 H10C 109.5
C100 C102 H10D 109.5
C100 C102 H10E 109.5
H10D C102 H10E 109.5
C100 C102 H10F 109.5
H10D C102 H10F 109.5
H10E C102 H10F 109.5
O111 C110 C111 121.7(14)
O111 C110 C112 115.8(14)
C111 C110 C112 118.6(9)
O111 C110 H110 96.5
C111 C110 H110 96.5
C112 C110 H110 96.5
C110 C111 H11A 109.5
C110 C111 H11B 109.5
H11A C111 H11B 109.5
C110 C111 H11C 109.5
H11A C111 H11C 109.5
H11B C111 H11C 109.5
C110 C112 H11D 109.5
C110 C112 H11E 109.5
H11D C112 H11E 109.5
C110 C112 H11F 109.5
H11D C112 H11F 109.5
H11E C112 H11F 109.5
C8 N11 C2 115.4(4)
C8 N11 C5 105.3(4)
C2 N11 C5 106.8(4)
C23 N14 C15 105.7(3)
C23 N14 C1 124.7(4)
C15 N14 C1 128.9(4)
C15 N16 C17 104.4(4)
C21 N20 C18 125.4(4)
C21 N20 H20 128(10)
C18 N20 H20 105(10)
C21 N22 C23 110.8(4)
C58 N61 C52 114.2(4)
C58 N61 C55 104.9(4)
C52 N61 C55 106.4(4)
C73 N64 C65 105.4(4)
C73 N64 C51 126.5(4)
C65 N64 C51 127.9(4)
C65 N66 C67 105.2(4)
C71 N70 C68 124.5(4)
C71 N70 H70 113(10)
C68 N70 H70 121(10)
C71 N72 C73 111.6(4)
C2 O3 C4 106.5(4)
C6 O7 C8 102.8(4)
C1 O10 C9 113.1(4)
C12 O24 C25 117.9(4)
C45 O44 C13 116.5(5)
C52 O53 C54 105.3(4)
C56 O57 C58 102.0(4)
C51 O60 C59 115.0(4)
C62 O74 C75 120.0(4)
C95 O94 C63 118.0(6)
C100 O101 H101 124(3)
C110 O111 H111 118(3)

loop_
_geom_bond_atom_site_label_1
_geom_bond_atom_site_label_2
_geom_bond_distance
C1 O10 1.403(6)
C1 N14 1.441(6)
C1 C2 1.516(7)
C1 H1 0.98
C2 O3 1.406(6)
C2 N11 1.468(6)
C2 H2 0.98
C4 O3 1.431(7)
C4 C5 1.524(7)
C4 H4A 0.97
C4 H4B 0.97
C5 N11 1.489(6)
C5 C13 1.514(7)
C5 C6 1.524(7)
C6 O7 1.429(6)
C6 H6A 0.97
C6 H6B 0.97
C8 O7 1.433(5)
C8 N11 1.461(6)
C8 C9 1.529(7)
C8 H8 0.98
C9 O10 1.442(6)
C9 C12 1.516(7)
C9 H9 0.98
C12 O24 1.422(6)
C12 H12A 0.97
C12 H12B 0.97
C13 O44 1.433(7)
C13 H13A 0.97
C13 H13B 0.97
C15 N16 1.307(6)
C15 N14 1.380(6)
C15 H15 0.93
C17 C23 1.369(6)
C17 N16 1.390(5)
C17 C18 1.424(6)
C18 O19 1.229(6)
C18 N20 1.396(6)
C21 N22 1.310(6)
C21 N20 1.356(6)
C21 H21 0.93
C23 N22 1.366(6)
C23 N14 1.372(5)
C25 O24 1.435(6)
C25 C26 1.528(7)
C25 C32 1.538(7)
C25 C38 1.539(7)
C26 C27 1.383(8)
C26 C31 1.406(7)
C27 C28 1.383(8)
C27 H27 0.93
C28 C29 1.365(9)
C28 H28 0.93
C29 C30 1.398(10)
C29 H29 0.93
C30 C31 1.367(9)
C30 H30 0.93
C31 H31 0.93
C32 C33 1.382(8)
C32 C37 1.398(8)
C33 C34 1.389(8)
C33 H33 0.93
C34 C35 1.365(12)
C34 H34 0.93
C35 C36 1.367(12)
C35 H35 0.93
C36 C37 1.385(9)
C36 H36 0.93
C37 H37 0.93
C38 C39 1.390(7)
C38 C43 1.394(7)
C39 C40 1.394(7)
C39 H39 0.93
C40 C41 1.391(9)
C40 H40 0.93
C41 C42 1.379(9)
C41 H41 0.93
C42 C43 1.399(7)
C42 H42 0.93
C43 H43 0.93
C45 O46 1.212(9)
C45 O44 1.299(8)
C45 C47 1.529(11)
C47 H47A 0.96
C47 H47B 0.96
C47 H47C 0.96
C51 O60 1.410(6)
C51 N64 1.447(6)
C51 C52 1.516(7)
C51 H51 0.98
C52 O53 1.399(6)
C52 N61 1.475(6)
C52 H52 0.98
C54 O53 1.431(7)
C54 C55 1.529(8)
C54 H54A 0.97
C54 H54B 0.97
C55 N61 1.493(7)
C55 C63 1.495(8)
C55 C56 1.523(8)
C56 O57 1.412(8)
C56 H56A 0.97
C56 H56B 0.97
C58 O57 1.446(6)
C58 N61 1.469(7)
C58 C59 1.508(8)
C58 H58 0.98
C59 O60 1.439(6)
C59 C62 1.518(7)
C59 H59 0.98
C62 O74 1.414(6)
C62 H62A 0.97
C62 H62B 0.97
C63 O94 1.475(8)
C63 H63A 0.97
C63 H63B 0.97
C65 N66 1.300(6)
C65 N64 1.380(6)
C65 H65 0.93
C67 C73 1.373(6)
C67 N66 1.388(6)
C67 C68 1.417(6)
C68 O69 1.225(6)
C68 N70 1.411(6)
C71 N72 1.302(6)
C71 N70 1.367(6)
C71 H71 0.93
C73 N72 1.360(5)
C73 N64 1.367(6)
C75 O74 1.447(5)
C75 C88 1.528(6)
C75 C76 1.530(7)
C75 C82 1.536(7)
C76 C81 1.389(7)
C76 C77 1.390(7)
C77 C78 1.393(8)
C77 H77 0.93
C78 C79 1.387(9)
C78 H78 0.93
C79 C80 1.372(9)
C79 H79 0.93
C80 C81 1.387(7)
C80 H80 0.93
C81 H81 0.93
C82 C87 1.383(9)
C82 C83 1.390(8)
C83 C84 1.360(10)
C83 H83 0.93
C84 C85 1.387(14)
C84 H84 0.93
C85 C86 1.369(14)
C85 H85 0.93
C86 C87 1.382(9)
C86 H86 0.93
C87 H87 0.93
C88 C89 1.378(7)
C88 C93 1.397(7)
C89 C90 1.382(7)
C89 H89 0.93
C90 C91 1.386(9)
C90 H90 0.93
C91 C92 1.378(9)
C91 H91 0.93
C92 C93 1.383(8)
C92 H92 0.93
C93 H93 0.93
C95 O96 1.222(11)
C95 O94 1.275(9)
C95 C97 1.496(12)
C97 H97A 0.96
C97 H97B 0.96
C97 H97C 0.96
C100 O101 1.229(16)
C100 C101 1.455(14)
C100 C102 1.503(19)
C100 H100 0.98
C101 H10A 0.96
C101 H10B 0.96
C101 H10C 0.96
C102 H10D 0.96
C102 H10E 0.96
C102 H10F 0.96
C110 O111 1.298(15)
C110 C111 1.408(14)
C110 C112 1.485(14)
C110 H110 0.98
C111 H11A 0.96
C111 H11B 0.96
C111 H11C 0.96
C112 H11D 0.96
C112 H11E 0.96
C112 H11F 0.96
N20 H20 0.85(3)
N70 H70 0.85(3)
O101 H101 0.9001(15)
O111 H111 0.9000(17)

loop_
_geom_hbond_atom_site_label_D
_geom_hbond_atom_site_label_H
_geom_hbond_atom_site_label_A
_geom_hbond_distance_DH
_geom_hbond_distance_HA
_geom_hbond_distance_DA
_geom_hbond_angle_DHA
O101 H101 O96 0.9001(15) 3.05(6) 3.77(3) 138(6)

loop_
_geom_torsion_atom_site_label_1
_geom_torsion_atom_site_label_2
_geom_torsion_atom_site_label_3
_geom_torsion_atom_site_label_4
_geom_torsion
O10 C1 C2 O3 -179.5(4)
N14 C1 C2 O3 -60.9(5)
O10 C1 C2 N11 62.1(5)
N14 C1 C2 N11 -179.3(4)
O3 C4 C5 N11 22.9(5)
O3 C4 C5 C13 -93.4(5)
O3 C4 C5 C6 134.7(4)
N11 C5 C6 O7 23.1(5)
C13 C5 C6 O7 140.0(4)
C4 C5 C6 O7 -88.5(5)
O7 C8 C9 O10 -91.4(5)
N11 C8 C9 O10 28.6(6)
O7 C8 C9 C12 147.3(4)
N11 C8 C9 C12 -92.7(5)
O10 C9 C12 O24 -74.9(4)
C8 C9 C12 O24 50.0(5)
N11 C5 C13 O44 178.6(4)
C6 C5 C13 O44 64.1(6)
C4 C5 C13 O44 -67.6(6)
C23 C17 C18 O19 -172.6(5)
N16 C17 C18 O19 3.0(8)
C23 C17 C18 N20 6.1(6)
N16 C17 C18 N20 -178.3(4)
N16 C17 C23 N22 179.2(4)
C18 C17 C23 N22 -4.4(7)
N16 C17 C23 N14 0.7(5)
C18 C17 C23 N14 177.1(4)
O24 C25 C26 C27 -111.9(5)
C32 C25 C26 C27 134.4(5)
C38 C25 C26 C27 11.5(7)
O24 C25 C26 C31 63.4(6)
C32 C25 C26 C31 -50.2(6)
C38 C25 C26 C31 -173.2(5)
C31 C26 C27 C28 1.9(8)
C25 C26 C27 C28 177.3(5)
C26 C27 C28 C29 -2.2(8)
C27 C28 C29 C30 1.8(9)
C28 C29 C30 C31 -1.2(10)
C29 C30 C31 C26 1.0(10)
C27 C26 C31 C30 -1.3(9)
C25 C26 C31 C30 -177.0(6)
O24 C25 C32 C33 16.7(6)
C26 C25 C32 C33 133.5(5)
C38 C25 C32 C33 -99.9(6)
O24 C25 C32 C37 -163.7(5)
C26 C25 C32 C37 -46.9(6)
C38 C25 C32 C37 79.7(6)
C37 C32 C33 C34 -1.2(9)
C25 C32 C33 C34 178.3(5)
C32 C33 C34 C35 -1.4(10)
C33 C34 C35 C36 3.1(11)
C34 C35 C36 C37 -2.2(10)
C35 C36 C37 C32 -0.4(10)
C33 C32 C37 C36 2.1(9)
C25 C32 C37 C36 -177.5(5)
O24 C25 C38 C39 179.9(5)
C26 C25 C38 C39 56.8(6)
C32 C25 C38 C39 -67.3(6)
O24 C25 C38 C43 -4.7(6)
C26 C25 C38 C43 -127.8(5)
C32 C25 C38 C43 108.1(5)
C43 C38 C39 C40 -0.2(8)
C25 C38 C39 C40 175.3(5)
C38 C39 C40 C41 -0.6(8)
C39 C40 C41 C42 1.3(8)
C40 C41 C42 C43 -1.2(8)
C39 C38 C43 C42 0.3(7)
C25 C38 C43 C42 -175.3(5)
C41 C42 C43 C38 0.4(8)
O60 C51 C52 O53 179.2(4)
N64 C51 C52 O53 -62.5(5)
O60 C51 C52 N61 61.2(5)
N64 C51 C52 N61 179.5(4)
O53 C54 C55 N61 23.7(6)
O53 C54 C55 C63 -94.6(5)
O53 C54 C55 C56 134.9(5)
N61 C55 C56 O57 24.8(5)
C63 C55 C56 O57 144.4(5)
C54 C55 C56 O57 -86.1(6)
O57 C58 C59 O60 -81.6(5)
N61 C58 C59 O60 37.9(6)
O57 C58 C59 C62 154.6(4)
N61 C58 C59 C62 -85.9(5)
O60 C59 C62 O74 -67.0(5)
C58 C59 C62 O74 60.3(5)
N61 C55 C63 O94 173.4(5)
C56 C55 C63 O94 58.0(6)
C54 C55 C63 O94 -72.9(6)
C73 C67 C68 O69 178.5(5)
N66 C67 C68 O69 1.1(9)
C73 C67 C68 N70 -0.8(6)
N66 C67 C68 N70 -178.2(5)
N66 C67 C73 N72 179.4(5)
C68 C67 C73 N72 1.5(8)
N66 C67 C73 N64 -0.3(5)
C68 C67 C73 N64 -178.1(4)
O74 C75 C76 C81 154.1(4)
C88 C75 C76 C81 -94.0(5)
C82 C75 C76 C81 30.5(6)
O74 C75 C76 C77 -29.9(6)
C88 C75 C76 C77 82.1(5)
C82 C75 C76 C77 -153.4(5)
C81 C76 C77 C78 0.1(8)
C75 C76 C77 C78 -176.1(5)
C76 C77 C78 C79 1.2(8)
C77 C78 C79 C80 -1.4(8)
C78 C79 C80 C81 0.2(8)
C79 C80 C81 C76 1.2(8)
C77 C76 C81 C80 -1.3(7)
C75 C76 C81 C80 174.8(5)
O74 C75 C82 C87 106.3(6)
C88 C75 C82 C87 -6.4(7)
C76 C75 C82 C87 -130.4(5)
O74 C75 C82 C83 -74.2(6)
C88 C75 C82 C83 173.1(5)
C76 C75 C82 C83 49.1(6)
C87 C82 C83 C84 -1.1(9)
C75 C82 C83 C84 179.4(5)
C82 C83 C84 C85 -0.1(10)
C83 C84 C85 C86 1.3(11)
C84 C85 C86 C87 -1.3(11)
C85 C86 C87 C82 0.0(11)
C83 C82 C87 C86 1.1(9)
C75 C82 C87 C86 -179.4(6)
O74 C75 C88 C89 146.1(5)
C76 C75 C88 C89 28.6(6)
C82 C75 C88 C89 -95.5(6)
O74 C75 C88 C93 -35.8(6)
C76 C75 C88 C93 -153.3(4)
C82 C75 C88 C93 82.6(5)
C93 C88 C89 C90 -3.0(8)
C75 C88 C89 C90 175.1(5)
C88 C89 C90 C91 1.8(9)
C89 C90 C91 C92 0.2(10)
C90 C91 C92 C93 -0.9(10)
C91 C92 C93 C88 -0.3(10)
C89 C88 C93 C92 2.3(8)
C75 C88 C93 C92 -175.9(5)
O7 C8 N11 C2 91.2(4)
C9 C8 N11 C2 -30.3(6)
O7 C8 N11 C5 -26.3(4)
C9 C8 N11 C5 -147.8(4)
O3 C2 N11 C8 -135.9(4)
C1 C2 N11 C8 -13.5(5)
O3 C2 N11 C5 -19.2(5)
C1 C2 N11 C5 103.2(4)
C13 C5 N11 C8 -119.3(4)
C6 C5 N11 C8 1.8(5)
C4 C5 N11 C8 120.6(4)
C13 C5 N11 C2 117.5(4)
C6 C5 N11 C2 -121.4(4)
C4 C5 N11 C2 -2.6(5)
N22 C23 N14 C15 -179.1(4)
C17 C23 N14 C15 -0.5(5)
N22 C23 N14 C1 10.0(7)
C17 C23 N14 C1 -171.5(4)
N16 C15 N14 C23 0.2(5)
N16 C15 N14 C1 170.6(4)
O10 C1 N14 C23 -130.4(4)
C2 C1 N14 C23 111.2(5)
O10 C1 N14 C15 60.8(6)
C2 C1 N14 C15 -57.6(6)
N14 C15 N16 C17 0.2(5)
C23 C17 N16 C15 -0.6(5)
C18 C17 N16 C15 -176.5(5)
N22 C21 N20 C18 1.7(8)
O19 C18 N20 C21 173.7(5)
C17 C18 N20 C21 -5.2(7)
N20 C21 N22 C23 1.0(7)
C17 C23 N22 C21 0.4(7)
N14 C23 N22 C21 178.7(4)
O57 C58 N61 C52 89.7(5)
C59 C58 N61 C52 -31.8(6)
O57 C58 N61 C55 -26.3(5)
C59 C58 N61 C55 -147.9(4)
O53 C52 N61 C58 -138.1(4)
C51 C52 N61 C58 -16.0(5)
O53 C52 N61 C55 -22.9(5)
C51 C52 N61 C55 99.2(5)
C63 C55 N61 C58 -120.5(5)
C56 C55 N61 C58 1.2(5)
C54 C55 N61 C58 120.4(5)
C63 C55 N61 C52 118.2(5)
C56 C55 N61 C52 -120.1(4)
C54 C55 N61 C52 -0.9(5)
N72 C73 N64 C65 -179.7(5)
C67 C73 N64 C65 0.0(5)
N72 C73 N64 C51 -5.4(8)
C67 C73 N64 C51 174.3(4)
N66 C65 N64 C73 0.3(6)
N66 C65 N64 C51 -173.9(4)
O60 C51 N64 C73 -121.0(5)
C52 C51 N64 C73 119.3(5)
O60 C51 N64 C65 52.0(6)
C52 C51 N64 C65 -67.7(6)
N64 C65 N66 C67 -0.5(6)
C73 C67 N66 C65 0.5(6)
C68 C67 N66 C65 178.1(5)
N72 C71 N70 C68 0.6(8)
O69 C68 N70 C71 -179.5(5)
C67 C68 N70 C71 -0.1(7)
N70 C71 N72 C73 0.0(8)
N64 C73 N72 C71 178.6(5)
C67 C73 N72 C71 -1.0(7)
N11 C2 O3 C4 34.9(5)
C1 C2 O3 C4 -86.3(5)
C5 C4 O3 C2 -36.2(5)
C5 C6 O7 C8 -39.5(5)
N11 C8 O7 C6 41.4(4)
C9 C8 O7 C6 167.7(4)
N14 C1 O10 C9 174.4(3)
C2 C1 O10 C9 -65.5(5)
C12 C9 O10 C1 143.8(4)
C8 C9 O10 C1 20.3(5)
C9 C12 O24 C25 171.2(4)
C26 C25 O24 C12 47.7(5)
C32 C25 O24 C12 165.6(4)
C38 C25 O24 C12 -78.7(5)
O46 C45 O44 C13 8.2(11)
C47 C45 O44 C13 -172.8(6)
C5 C13 O44 C45 -174.0(5)
N61 C52 O53 C54 39.1(5)
C51 C52 O53 C54 -82.6(5)
C55 C54 O53 C52 -39.3(5)
C55 C56 O57 C58 -41.0(5)
N61 C58 O57 C56 42.3(5)
C59 C58 O57 C56 167.8(4)
N64 C51 O60 C59 -178.5(4)
C52 C51 O60 C59 -56.5(5)
C58 C59 O60 C51 8.1(6)
C62 C59 O60 C51 134.4(4)
C59 C62 O74 C75 171.8(4)
C88 C75 O74 C62 179.3(4)
C76 C75 O74 C62 -63.1(5)
C82 C75 O74 C62 60.5(6)
O96 C95 O94 C63 -4.6(14)
C97 C95 O94 C63 179.4(8)
C55 C63 O94 C95 172.0(7)

loop_
_publcif_info_exptl_table_extra_item
sin_theta_over_lambda_max
